data_7712911
loop_
_publ_author_name
'Lentz, Nicolas'
'Sodreau, Alexandre'
'Acu\~na, Alejandra'
'Ladeira, Sonia'
'Maerten, Eddy'
'Sotiropoulos, Jean-Marc'
'Rojas, Rene S.'
'Madec, David'

_publ_section_title
;
 Synthesis and Structures of Homoleptic Germylenes and Stannylenes with
 Sulfonimidamide Ligands
;
_journal_name_full 'Dalton Transactions'
_journal_paper_doi 10.1039/D3DT01072D
_journal_year 2023
_chemical_formula_moiety 'C36 H46 N4 O2 S2 Sn, C6 H6'
_chemical_formula_sum 'C42 H52 N4 O2 S2 Sn'
_chemical_formula_weight 827.71
_space_group_IT_number 14
_space_group_name_Hall '-P 2ybc'
_space_group_name_H-M_alt 'P 1 21/c 1'
_symmetry_cell_setting monoclinic
_symmetry_Int_Tables_number 14
_symmetry_space_group_name_Hall '-P 2ybc'
_symmetry_space_group_name_H-M 'P 1 21/c 1'
_atom_sites_solution_hydrogens geom
_atom_sites_solution_primary dual
_atom_sites_solution_secondary difmap
_audit_update_record
;
2023-04-07 deposited with the CCDC.	2023-05-01 downloaded from the CCDC.
;
_cell_angle_alpha 90
_cell_angle_beta 96.144(2)
_cell_angle_gamma 90
_cell_formula_units_Z 4
_cell_length_a 15.5421(8)
_cell_length_b 8.0005(4)
_cell_length_c 33.9053(16)
_cell_measurement_reflns_used 9972
_cell_measurement_temperature 193(2)
_cell_measurement_theta_max 22.61
_cell_measurement_theta_min 2.96
_cell_volume 4191.7(4)
_computing_cell_refinement SAINT
_computing_data_collection APEX2
_computing_data_reduction SAINT
_computing_molecular_graphics 'Ortep-3 for Windows (Farrugia, 1997)'
_computing_publication_material 'WinGX publication routines (Farrugia, 1999'
_computing_structure_refinement 'SHELXL-2018/3 (Sheldrick, 2018)'
_computing_structure_solution 'SHELXT (Sheldrick 2015)'
_diffrn_ambient_temperature 193(2)
_diffrn_measured_fraction_theta_full 0.997
_diffrn_measured_fraction_theta_max 0.994
_diffrn_measurement_device_type 'Bruker Kappa APEX II Quazar'
_diffrn_measurement_method 'phi and omega scans'
_diffrn_radiation_monochromator 'multilayer optics'
_diffrn_radiation_source 'microfocus sealed tube'
_diffrn_radiation_type MoK\a
_diffrn_radiation_wavelength 0.71073
_diffrn_reflns_av_R_equivalents 0.0739
_diffrn_reflns_av_unetI/netI 0.041
_diffrn_reflns_Laue_measured_fraction_full 0.997
_diffrn_reflns_Laue_measured_fraction_max 0.994
_diffrn_reflns_limit_h_max 19
_diffrn_reflns_limit_h_min -19
_diffrn_reflns_limit_k_max 9
_diffrn_reflns_limit_k_min -9
_diffrn_reflns_limit_l_max 42
_diffrn_reflns_limit_l_min -42
_diffrn_reflns_number 93393
_diffrn_reflns_point_group_measured_fraction_full 0.997
_diffrn_reflns_point_group_measured_fraction_max 0.994
_diffrn_reflns_theta_full 25.242
_diffrn_reflns_theta_max 26.196
_diffrn_reflns_theta_min 1.318
_diffrn_standards_decay_% 0
_diffrn_standards_interval_count 0
_diffrn_standards_interval_time 0
_diffrn_standards_number 0
_exptl_absorpt_coefficient_mu 0.747
_exptl_absorpt_correction_T_max 0.7453
_exptl_absorpt_correction_T_min 0.7123
_exptl_absorpt_correction_type multi-scan
_exptl_absorpt_process_details 'SADABS (Bruker-AXS)'
_exptl_crystal_colour colourless
_exptl_crystal_density_diffrn 1.312
_exptl_crystal_density_method 'not measured'
_exptl_crystal_description block
_exptl_crystal_F_000 1720
_exptl_crystal_size_max 0.2
_exptl_crystal_size_mid 0.08
_exptl_crystal_size_min 0.06
_refine_diff_density_max 0.671
_refine_diff_density_min -0.434
_refine_diff_density_rms 0.069
_refine_ls_extinction_method none
_refine_ls_goodness_of_fit_ref 1.032
_refine_ls_hydrogen_treatment constr
_refine_ls_matrix_type full
_refine_ls_number_parameters 470
_refine_ls_number_reflns 8354
_refine_ls_number_restraints 0
_refine_ls_restrained_S_all 1.032
_refine_ls_R_factor_all 0.0558
_refine_ls_R_factor_gt 0.0346
_refine_ls_shift/su_max 0.002
_refine_ls_shift/su_mean 0
_refine_ls_structure_factor_coef Fsqd
_refine_ls_weighting_details 'w=1/[\s^2^(Fo^2^)+(0.0307P)^2^+2.9263P] where P=(Fo^2^+2Fc^2^)/3'
_refine_ls_weighting_scheme calc
_refine_ls_wR_factor_gt 0.0723
_refine_ls_wR_factor_ref 0.0813
_reflns_Friedel_coverage 0
_reflns_number_gt 6367
_reflns_number_total 8354
_reflns_threshold_expression 'I > 2\s(I)'
_cod_data_source_file d3dt01072d2.cif
_cod_data_source_block 6
_cod_original_sg_symbol_H-M 'P 21/c'
_cod_database_code 7712911
_shelx_shelxl_version_number 2018/3

loop_
_symmetry_equiv_pos_as_xyz
'x, y, z'
'-x, y+1/2, -z+1/2'
'-x, -y, -z'
'x, -y-1/2, z-1/2'

loop_
_atom_site_label
_atom_site_type_symbol
_atom_site_fract_x
_atom_site_fract_y
_atom_site_fract_z
_atom_site_U_iso_or_equiv
_atom_site_adp_type
_atom_site_occupancy
_atom_site_site_symmetry_order
_atom_site_calc_flag
_atom_site_refinement_flags_posn
_atom_site_refinement_flags_adp
_atom_site_refinement_flags_occupancy
_atom_site_disorder_assembly
_atom_site_disorder_group
C1 C 0.4664(2) 0.5284(5) 0.41609(9) 0.0499(9) Uani 1 1 d . . . . .
H1 H 0.517746 0.560659 0.402315 0.06 Uiso 1 1 calc R U . . .
C2 C 0.4819(2) 0.3541(6) 0.43369(11) 0.0711(12) Uani 1 1 d . . . . .
H2A H 0.432642 0.321885 0.447829 0.107 Uiso 1 1 calc R U . . .
H2B H 0.534807 0.354529 0.452207 0.107 Uiso 1 1 calc R U . . .
H2C H 0.488102 0.273878 0.412331 0.107 Uiso 1 1 calc R U . . .
C3 C 0.4552(2) 0.6563(6) 0.44808(10) 0.0732(13) Uani 1 1 d . . . . .
H3A H 0.445947 0.766952 0.435972 0.11 Uiso 1 1 calc R U . . .
H3B H 0.507326 0.658533 0.467105 0.11 Uiso 1 1 calc R U . . .
H3C H 0.405132 0.626138 0.461858 0.11 Uiso 1 1 calc R U . . .
C4 C 0.47106(17) 0.6272(4) 0.32360(8) 0.0320(7) Uani 1 1 d . . . . .
C5 C 0.4765(2) 0.7899(4) 0.33706(10) 0.0470(9) Uani 1 1 d . . . . .
H5 H 0.44414 0.824809 0.35781 0.056 Uiso 1 1 calc R U . . .
C6 C 0.5298(2) 0.9022(5) 0.32005(11) 0.0595(11) Uani 1 1 d . . . . .
H6 H 0.534375 1.014433 0.329176 0.071 Uiso 1 1 calc R U . . .
C7 C 0.5761(2) 0.8495(6) 0.28971(11) 0.0620(12) Uani 1 1 d . . . . .
H7 H 0.612707 0.925883 0.278043 0.074 Uiso 1 1 calc R U . . .
C8 C 0.5696(2) 0.6885(6) 0.27642(11) 0.0592(11) Uani 1 1 d . . . . .
H8 H 0.601313 0.654498 0.25536 0.071 Uiso 1 1 calc R U . . .
C9 C 0.51753(19) 0.5743(4) 0.29314(9) 0.0424(8) Uani 1 1 d . . . . .
H9 H 0.513625 0.462075 0.283996 0.051 Uiso 1 1 calc R U . . .
C10 C 0.26833(16) 0.4969(3) 0.28574(8) 0.0263(6) Uani 1 1 d . . . . .
C11 C 0.26435(17) 0.6209(3) 0.25655(8) 0.0280(6) Uani 1 1 d . . . . .
C12 C 0.22572(18) 0.5828(4) 0.21861(8) 0.0338(7) Uani 1 1 d . . . . .
H12 H 0.222233 0.666979 0.198732 0.041 Uiso 1 1 calc R U . . .
C13 C 0.19238(19) 0.4262(4) 0.20913(8) 0.0366(7) Uani 1 1 d . . . . .
C14 C 0.19628(18) 0.3064(4) 0.23864(9) 0.0357(7) Uani 1 1 d . . . . .
H14 H 0.173435 0.198357 0.232365 0.043 Uiso 1 1 calc R U . . .
C15 C 0.23263(17) 0.3387(3) 0.27733(8) 0.0297(6) Uani 1 1 d . . . . .
C16 C 0.3001(2) 0.7948(4) 0.26451(9) 0.0394(7) Uani 1 1 d . . . . .
H16A H 0.289085 0.830227 0.291172 0.059 Uiso 1 1 calc R U . . .
H16B H 0.271903 0.872548 0.244867 0.059 Uiso 1 1 calc R U . . .
H16C H 0.36263 0.794359 0.262645 0.059 Uiso 1 1 calc R U . . .
C17 C 0.1534(3) 0.3882(5) 0.16729(9) 0.0605(11) Uani 1 1 d . . . . .
H17A H 0.107143 0.468543 0.159372 0.091 Uiso 1 1 calc R U . . .
H17B H 0.129458 0.274737 0.166214 0.091 Uiso 1 1 calc R U . . .
H17C H 0.19826 0.396639 0.149165 0.091 Uiso 1 1 calc R U . . .
C18 C 0.2293(2) 0.2078(4) 0.30911(9) 0.0415(8) Uani 1 1 d . . . . .
H18A H 0.287987 0.167587 0.317481 0.062 Uiso 1 1 calc R U . . .
H18B H 0.19319 0.114197 0.298602 0.062 Uiso 1 1 calc R U . . .
H18C H 0.204607 0.256597 0.331899 0.062 Uiso 1 1 calc R U . . .
C19 C 0.0444(2) 0.6069(5) 0.32998(9) 0.0460(9) Uani 1 1 d . . . . .
H19 H -0.004096 0.642568 0.345219 0.055 Uiso 1 1 calc R U . . .
C20 C 0.0659(2) 0.7520(6) 0.30371(11) 0.0755(13) Uani 1 1 d . . . . .
H20A H 0.080485 0.850748 0.320182 0.113 Uiso 1 1 calc R U . . .
H20B H 0.015748 0.776816 0.284557 0.113 Uiso 1 1 calc R U . . .
H20C H 0.115327 0.721867 0.289475 0.113 Uiso 1 1 calc R U . . .
C21 C 0.0156(2) 0.4505(6) 0.30644(11) 0.0760(14) Uani 1 1 d . . . . .
H21A H 0.061657 0.414877 0.290686 0.114 Uiso 1 1 calc R U . . .
H21B H -0.036885 0.47517 0.288741 0.114 Uiso 1 1 calc R U . . .
H21C H 0.003598 0.36088 0.324788 0.114 Uiso 1 1 calc R U . . .
C22 C 0.04116(18) 0.6531(4) 0.42372(8) 0.0311(7) Uani 1 1 d . . . . .
C23 C -0.01444(19) 0.5997(4) 0.45026(9) 0.0383(7) Uani 1 1 d . . . . .
H23 H -0.020211 0.48383 0.455522 0.046 Uiso 1 1 calc R U . . .
C24 C -0.0617(2) 0.7159(5) 0.46916(10) 0.0463(9) Uani 1 1 d . . . . .
H24 H -0.099941 0.679438 0.487485 0.056 Uiso 1 1 calc R U . . .
C25 C -0.0538(2) 0.8832(5) 0.46164(10) 0.0471(9) Uani 1 1 d . . . . .
H25 H -0.08701 0.961952 0.474554 0.056 Uiso 1 1 calc R U . . .
C26 C 0.0025(2) 0.9381(4) 0.43519(10) 0.0480(9) Uani 1 1 d . . . . .
H26 H 0.008341 1.05415 0.430157 0.058 Uiso 1 1 calc R U . . .
C27 C 0.0499(2) 0.8224(4) 0.41624(9) 0.0401(7) Uani 1 1 d . . . . .
H27 H 0.088549 0.85888 0.398097 0.048 Uiso 1 1 calc R U . . .
C28 C 0.23171(17) 0.4465(3) 0.45710(8) 0.0263(6) Uani 1 1 d . . . . .
C29 C 0.24220(18) 0.5445(3) 0.49153(8) 0.0298(6) Uani 1 1 d . . . . .
C30 C 0.27239(18) 0.4699(4) 0.52740(9) 0.0346(7) Uani 1 1 d . . . . .
H30 H 0.27955 0.536382 0.550733 0.042 Uiso 1 1 calc R U . . .
C31 C 0.29223(19) 0.3017(4) 0.53002(9) 0.0368(7) Uani 1 1 d . . . . .
C32 C 0.28398(19) 0.2083(4) 0.49550(9) 0.0376(7) Uani 1 1 d . . . . .
H32 H 0.298723 0.093043 0.496968 0.045 Uiso 1 1 calc R U . . .
C33 C 0.25489(18) 0.2765(3) 0.45869(9) 0.0308(7) Uani 1 1 d . . . . .
C34 C 0.2221(2) 0.7301(4) 0.49064(9) 0.0458(8) Uani 1 1 d . . . . .
H34A H 0.159541 0.746475 0.490397 0.069 Uiso 1 1 calc R U . . .
H34B H 0.241621 0.779944 0.466747 0.069 Uiso 1 1 calc R U . . .
H34C H 0.25209 0.783712 0.514211 0.069 Uiso 1 1 calc R U . . .
C35 C 0.3205(2) 0.2212(5) 0.56971(10) 0.0542(10) Uani 1 1 d . . . . .
H35A H 0.349259 0.304607 0.587718 0.081 Uiso 1 1 calc R U . . .
H35B H 0.360731 0.129602 0.566028 0.081 Uiso 1 1 calc R U . . .
H35C H 0.269688 0.177111 0.581064 0.081 Uiso 1 1 calc R U . . .
C36 C 0.2519(2) 0.1712(4) 0.42185(10) 0.0458(8) Uani 1 1 d . . . . .
H36A H 0.27961 0.063187 0.428353 0.069 Uiso 1 1 calc R U . . .
H36B H 0.282662 0.228659 0.40202 0.069 Uiso 1 1 calc R U . . .
H36C H 0.191529 0.153119 0.411149 0.069 Uiso 1 1 calc R U . . .
C37 C 0.1878(2) 0.9386(5) 0.13206(12) 0.0661(11) Uani 1 1 d . . . . .
H37 H 0.146278 1.01973 0.13774 0.079 Uiso 1 1 calc R U . . .
C38 C 0.2732(2) 0.9572(5) 0.14693(11) 0.0569(10) Uani 1 1 d . . . . .
H38 H 0.290688 1.052036 0.162652 0.068 Uiso 1 1 calc R U . . .
C39 C 0.3330(2) 0.8393(4) 0.13910(10) 0.0476(9) Uani 1 1 d . . . . .
H39 H 0.391828 0.85116 0.149639 0.057 Uiso 1 1 calc R U . . .
C40 C 0.3073(2) 0.7043(4) 0.11593(10) 0.0469(8) Uani 1 1 d . . . . .
H40 H 0.348667 0.622934 0.110158 0.056 Uiso 1 1 calc R U . . .
C41 C 0.2224(2) 0.6855(4) 0.10103(9) 0.0469(8) Uani 1 1 d . . . . .
H41 H 0.205042 0.591064 0.085153 0.056 Uiso 1 1 calc R U . . .
C42 C 0.1628(2) 0.8023(5) 0.10898(11) 0.0589(10) Uani 1 1 d . . . . .
H42 H 0.104002 0.7895 0.098554 0.071 Uiso 1 1 calc R U . . .
N1 N 0.38819(15) 0.5330(3) 0.38684(7) 0.0342(6) Uani 1 1 d . . . . .
N2 N 0.30260(14) 0.5351(3) 0.32570(6) 0.0267(5) Uani 1 1 d . . . . .
N3 N 0.20335(14) 0.5209(3) 0.41957(6) 0.0281(5) Uani 1 1 d . . . . .
N4 N 0.12074(14) 0.5725(3) 0.35866(7) 0.0340(6) Uani 1 1 d . . . . .
O1 O 0.42722(13) 0.3216(3) 0.33333(6) 0.0423(5) Uani 1 1 d . . . . .
O2 O 0.06454(13) 0.3468(2) 0.40485(6) 0.0412(5) Uani 1 1 d . . . . .
S1 S 0.39732(4) 0.48590(9) 0.34307(2) 0.03015(17) Uani 1 1 d . . . . .
S2 S 0.10656(5) 0.50567(9) 0.40063(2) 0.03005(17) Uani 1 1 d . . . . .
Sn1 Sn 0.25928(2) 0.68526(2) 0.37531(2) 0.02864(7) Uani 1 1 d . . . . .

loop_
_atom_site_aniso_label
_atom_site_aniso_U_11
_atom_site_aniso_U_22
_atom_site_aniso_U_33
_atom_site_aniso_U_23
_atom_site_aniso_U_13
_atom_site_aniso_U_12
C1 0.0275(17) 0.088(3) 0.0343(18) 0.0025(18) 0.0034(14) -0.0129(17)
C2 0.045(2) 0.109(4) 0.057(2) 0.033(2) -0.0056(18) -0.001(2)
C3 0.050(2) 0.131(4) 0.039(2) -0.021(2) 0.0017(18) -0.020(2)
C4 0.0200(15) 0.0481(18) 0.0272(15) 0.0049(13) -0.0006(12) -0.0065(13)
C5 0.044(2) 0.058(2) 0.0392(19) -0.0020(16) 0.0035(15) -0.0187(17)
C6 0.055(2) 0.066(3) 0.053(2) 0.0102(19) -0.0097(19) -0.031(2)
C7 0.034(2) 0.095(3) 0.057(2) 0.033(2) 0.0012(18) -0.021(2)
C8 0.0331(19) 0.096(3) 0.052(2) 0.027(2) 0.0173(16) 0.006(2)
C9 0.0272(17) 0.063(2) 0.0388(18) 0.0100(16) 0.0087(14) 0.0095(16)
C10 0.0192(14) 0.0332(15) 0.0271(15) -0.0072(12) 0.0054(11) 0.0003(12)
C11 0.0208(14) 0.0291(15) 0.0357(16) -0.0061(13) 0.0099(12) -0.0004(12)
C12 0.0302(16) 0.0415(18) 0.0303(16) 0.0004(13) 0.0069(13) -0.0023(13)
C13 0.0313(17) 0.0473(19) 0.0319(17) -0.0091(14) 0.0067(13) -0.0092(14)
C14 0.0308(16) 0.0357(17) 0.0414(18) -0.0137(15) 0.0078(13) -0.0095(13)
C15 0.0247(15) 0.0309(16) 0.0345(16) -0.0042(13) 0.0076(12) -0.0017(12)
C16 0.0474(19) 0.0308(17) 0.0397(18) -0.0004(14) 0.0029(15) -0.0037(14)
C17 0.071(3) 0.071(3) 0.038(2) -0.0110(18) -0.0026(18) -0.033(2)
C18 0.0454(19) 0.0344(17) 0.0452(19) -0.0006(15) 0.0070(15) -0.0095(14)
C19 0.0308(18) 0.078(3) 0.0298(17) -0.0002(17) 0.0053(14) 0.0135(17)
C20 0.050(2) 0.125(4) 0.052(2) 0.037(2) 0.0099(19) 0.020(2)
C21 0.044(2) 0.124(4) 0.057(2) -0.037(3) -0.0127(19) 0.016(2)
C22 0.0255(15) 0.0397(18) 0.0288(15) -0.0021(13) 0.0065(12) 0.0028(13)
C23 0.0284(17) 0.0481(19) 0.0390(18) -0.0053(15) 0.0068(14) -0.0084(14)
C24 0.0298(17) 0.068(3) 0.043(2) -0.0088(17) 0.0137(15) -0.0047(16)
C25 0.0325(18) 0.062(2) 0.046(2) -0.0131(18) 0.0048(16) 0.0131(16)
C26 0.050(2) 0.044(2) 0.049(2) 0.0023(16) 0.0044(17) 0.0151(17)
C27 0.0401(18) 0.0421(19) 0.0404(18) 0.0064(15) 0.0154(14) 0.0092(15)
C28 0.0205(14) 0.0284(14) 0.0311(15) 0.0037(12) 0.0081(12) -0.0031(11)
C29 0.0297(16) 0.0281(15) 0.0332(16) -0.0015(13) 0.0100(13) -0.0059(12)
C30 0.0318(17) 0.0379(18) 0.0344(17) -0.0020(14) 0.0053(13) -0.0090(13)
C31 0.0303(16) 0.0414(18) 0.0388(18) 0.0107(15) 0.0044(13) -0.0069(14)
C32 0.0353(17) 0.0274(16) 0.051(2) 0.0061(15) 0.0071(15) -0.0016(13)
C33 0.0283(15) 0.0252(15) 0.0400(18) -0.0022(13) 0.0093(13) -0.0029(12)
C34 0.068(2) 0.0278(17) 0.0412(19) -0.0071(14) 0.0056(17) -0.0006(16)
C35 0.057(2) 0.056(2) 0.047(2) 0.0197(17) -0.0023(17) -0.0061(18)
C36 0.051(2) 0.0325(17) 0.054(2) -0.0096(15) 0.0055(16) 0.0046(15)
C37 0.048(2) 0.059(2) 0.093(3) -0.006(2) 0.009(2) 0.015(2)
C38 0.059(3) 0.052(2) 0.060(2) -0.0123(19) 0.007(2) -0.0040(19)
C39 0.0332(18) 0.060(2) 0.048(2) 0.0000(17) -0.0014(15) -0.0054(17)
C40 0.0390(19) 0.050(2) 0.050(2) -0.0025(17) -0.0012(16) 0.0053(16)
C41 0.046(2) 0.047(2) 0.044(2) 0.0034(16) -0.0081(16) -0.0046(17)
C42 0.035(2) 0.063(3) 0.076(3) 0.008(2) -0.0079(18) -0.0019(19)
N1 0.0239(13) 0.0517(16) 0.0274(13) 0.0003(11) 0.0045(10) -0.0030(11)
N2 0.0211(12) 0.0323(13) 0.0273(12) -0.0057(10) 0.0058(10) 0.0001(10)
N3 0.0222(12) 0.0326(13) 0.0305(13) 0.0028(10) 0.0069(10) -0.0009(10)
N4 0.0246(13) 0.0492(15) 0.0288(13) -0.0034(11) 0.0052(10) 0.0024(11)
O1 0.0318(12) 0.0414(12) 0.0541(14) -0.0021(11) 0.0070(10) 0.0069(10)
O2 0.0310(11) 0.0382(12) 0.0551(14) -0.0049(10) 0.0085(10) -0.0077(9)
S1 0.0234(4) 0.0367(4) 0.0310(4) -0.0014(3) 0.0064(3) -0.0018(3)
S2 0.0248(4) 0.0326(4) 0.0338(4) -0.0030(3) 0.0079(3) -0.0017(3)
Sn1 0.03201(12) 0.02758(11) 0.02775(11) -0.00356(9) 0.00972(8) -0.00311(9)

loop_
_atom_type_symbol
_atom_type_description
_atom_type_scat_dispersion_real
_atom_type_scat_dispersion_imag
_atom_type_scat_source
C C 0.0033 0.0016 'International Tables Vol C Tables 4.2.6.8 and 6.1.1.4'
H H 0 0 'International Tables Vol C Tables 4.2.6.8 and 6.1.1.4'
N N 0.0061 0.0033 'International Tables Vol C Tables 4.2.6.8 and 6.1.1.4'
O O 0.0106 0.006 'International Tables Vol C Tables 4.2.6.8 and 6.1.1.4'
S S 0.1246 0.1234 'International Tables Vol C Tables 4.2.6.8 and 6.1.1.4'
Sn Sn -0.6537 1.4246 'International Tables Vol C Tables 4.2.6.8 and 6.1.1.4'

loop_
_geom_angle_atom_site_label_1
_geom_angle_atom_site_label_2
_geom_angle_atom_site_label_3
_geom_angle
_geom_angle_site_symmetry_1
_geom_angle_site_symmetry_3
_geom_angle_publ_flag
N1 C1 C3 108.2(3) . . ?
N1 C1 C2 111.5(3) . . ?
C3 C1 C2 111.3(3) . . ?
N1 C1 H1 108.6 . . ?
C3 C1 H1 108.6 . . ?
C2 C1 H1 108.6 . . ?
C1 C2 H2A 109.5 . . ?
C1 C2 H2B 109.5 . . ?
H2A C2 H2B 109.5 . . ?
C1 C2 H2C 109.5 . . ?
H2A C2 H2C 109.5 . . ?
H2B C2 H2C 109.5 . . ?
C1 C3 H3A 109.5 . . ?
C1 C3 H3B 109.5 . . ?
H3A C3 H3B 109.5 . . ?
C1 C3 H3C 109.5 . . ?
H3A C3 H3C 109.5 . . ?
H3B C3 H3C 109.5 . . ?
C5 C4 C9 121.0(3) . . ?
C5 C4 S1 119.6(2) . . ?
C9 C4 S1 119.2(2) . . ?
C4 C5 C6 119.5(3) . . ?
C4 C5 H5 120.3 . . ?
C6 C5 H5 120.3 . . ?
C7 C6 C5 119.5(4) . . ?
C7 C6 H6 120.3 . . ?
C5 C6 H6 120.3 . . ?
C8 C7 C6 120.5(3) . . ?
C8 C7 H7 119.7 . . ?
C6 C7 H7 119.7 . . ?
C7 C8 C9 121.0(4) . . ?
C7 C8 H8 119.5 . . ?
C9 C8 H8 119.5 . . ?
C8 C9 C4 118.6(3) . . ?
C8 C9 H9 120.7 . . ?
C4 C9 H9 120.7 . . ?
C11 C10 C15 120.7(2) . . ?
C11 C10 N2 120.1(2) . . ?
C15 C10 N2 119.0(2) . . ?
C12 C11 C10 118.7(3) . . ?
C12 C11 C16 118.7(3) . . ?
C10 C11 C16 122.6(2) . . ?
C13 C12 C11 121.8(3) . . ?
C13 C12 H12 119.1 . . ?
C11 C12 H12 119.1 . . ?
C12 C13 C14 118.3(3) . . ?
C12 C13 C17 120.2(3) . . ?
C14 C13 C17 121.4(3) . . ?
C13 C14 C15 122.3(3) . . ?
C13 C14 H14 118.9 . . ?
C15 C14 H14 118.9 . . ?
C14 C15 C10 118.1(3) . . ?
C14 C15 C18 120.1(3) . . ?
C10 C15 C18 121.7(2) . . ?
C11 C16 H16A 109.5 . . ?
C11 C16 H16B 109.5 . . ?
H16A C16 H16B 109.5 . . ?
C11 C16 H16C 109.5 . . ?
H16A C16 H16C 109.5 . . ?
H16B C16 H16C 109.5 . . ?
C13 C17 H17A 109.5 . . ?
C13 C17 H17B 109.5 . . ?
H17A C17 H17B 109.5 . . ?
C13 C17 H17C 109.5 . . ?
H17A C17 H17C 109.5 . . ?
H17B C17 H17C 109.5 . . ?
C15 C18 H18A 109.5 . . ?
C15 C18 H18B 109.5 . . ?
H18A C18 H18B 109.5 . . ?
C15 C18 H18C 109.5 . . ?
H18A C18 H18C 109.5 . . ?
H18B C18 H18C 109.5 . . ?
N4 C19 C20 108.4(3) . . ?
N4 C19 C21 111.2(3) . . ?
C20 C19 C21 113.0(3) . . ?
N4 C19 H19 108 . . ?
C20 C19 H19 108 . . ?
C21 C19 H19 108 . . ?
C19 C20 H20A 109.5 . . ?
C19 C20 H20B 109.5 . . ?
H20A C20 H20B 109.5 . . ?
C19 C20 H20C 109.5 . . ?
H20A C20 H20C 109.5 . . ?
H20B C20 H20C 109.5 . . ?
C19 C21 H21A 109.5 . . ?
C19 C21 H21B 109.5 . . ?
H21A C21 H21B 109.5 . . ?
C19 C21 H21C 109.5 . . ?
H21A C21 H21C 109.5 . . ?
H21B C21 H21C 109.5 . . ?
C23 C22 C27 120.1(3) . . ?
C23 C22 S2 120.3(2) . . ?
C27 C22 S2 119.4(2) . . ?
C22 C23 C24 119.6(3) . . ?
C22 C23 H23 120.2 . . ?
C24 C23 H23 120.2 . . ?
C25 C24 C23 120.5(3) . . ?
C25 C24 H24 119.8 . . ?
C23 C24 H24 119.8 . . ?
C24 C25 C26 120.3(3) . . ?
C24 C25 H25 119.9 . . ?
C26 C25 H25 119.9 . . ?
C27 C26 C25 119.5(3) . . ?
C27 C26 H26 120.3 . . ?
C25 C26 H26 120.3 . . ?
C26 C27 C22 120.0(3) . . ?
C26 C27 H27 120 . . ?
C22 C27 H27 120 . . ?
C29 C28 C33 120.2(3) . . ?
C29 C28 N3 120.4(2) . . ?
C33 C28 N3 119.3(2) . . ?
C30 C29 C28 119.1(3) . . ?
C30 C29 C34 119.2(3) . . ?
C28 C29 C34 121.7(3) . . ?
C31 C30 C29 121.8(3) . . ?
C31 C30 H30 119.1 . . ?
C29 C30 H30 119.1 . . ?
C30 C31 C32 118.2(3) . . ?
C30 C31 C35 120.9(3) . . ?
C32 C31 C35 120.9(3) . . ?
C31 C32 C33 122.6(3) . . ?
C31 C32 H32 118.7 . . ?
C33 C32 H32 118.7 . . ?
C32 C33 C28 118.1(3) . . ?
C32 C33 C36 120.2(3) . . ?
C28 C33 C36 121.7(3) . . ?
C29 C34 H34A 109.5 . . ?
C29 C34 H34B 109.5 . . ?
H34A C34 H34B 109.5 . . ?
C29 C34 H34C 109.5 . . ?
H34A C34 H34C 109.5 . . ?
H34B C34 H34C 109.5 . . ?
C31 C35 H35A 109.5 . . ?
C31 C35 H35B 109.5 . . ?
H35A C35 H35B 109.5 . . ?
C31 C35 H35C 109.5 . . ?
H35A C35 H35C 109.5 . . ?
H35B C35 H35C 109.5 . . ?
C33 C36 H36A 109.5 . . ?
C33 C36 H36B 109.5 . . ?
H36A C36 H36B 109.5 . . ?
C33 C36 H36C 109.5 . . ?
H36A C36 H36C 109.5 . . ?
H36B C36 H36C 109.5 . . ?
C42 C37 C38 119.8(4) . . ?
C42 C37 H37 120.1 . . ?
C38 C37 H37 120.1 . . ?
C39 C38 C37 120.1(3) . . ?
C39 C38 H38 119.9 . . ?
C37 C38 H38 119.9 . . ?
C38 C39 C40 119.4(3) . . ?
C38 C39 H39 120.3 . . ?
C40 C39 H39 120.3 . . ?
C41 C40 C39 120.6(3) . . ?
C41 C40 H40 119.7 . . ?
C39 C40 H40 119.7 . . ?
C42 C41 C40 120.0(3) . . ?
C42 C41 H41 120 . . ?
C40 C41 H41 120 . . ?
C41 C42 C37 120.0(3) . . ?
C41 C42 H42 120 . . ?
C37 C42 H42 120 . . ?
C1 N1 S1 118.7(2) . . ?
C1 N1 Sn1 138.5(2) . . ?
S1 N1 Sn1 97.52(11) . . ?
C10 N2 S1 122.49(17) . . ?
C10 N2 Sn1 135.72(17) . . ?
S1 N2 Sn1 101.43(10) . . ?
C28 N3 S2 121.33(18) . . ?
C28 N3 Sn1 137.33(17) . . ?
S2 N3 Sn1 101.20(11) . . ?
C19 N4 S2 118.9(2) . . ?
C19 N4 Sn1 137.6(2) . . ?
S2 N4 Sn1 97.36(11) . . ?
O1 S1 N1 120.28(13) . . ?
O1 S1 N2 116.90(12) . . ?
N1 S1 N2 96.85(12) . . ?
O1 S1 C4 104.88(14) . . ?
N1 S1 C4 109.11(14) . . ?
N2 S1 C4 108.34(13) . . ?
O2 S2 N4 120.18(13) . . ?
O2 S2 N3 116.75(12) . . ?
N4 S2 N3 97.10(12) . . ?
O2 S2 C22 104.64(13) . . ?
N4 S2 C22 108.40(13) . . ?
N3 S2 C22 109.42(13) . . ?
N2 Sn1 N3 111.06(8) . . ?
N2 Sn1 N1 61.54(8) . . ?
N3 Sn1 N1 88.24(8) . . ?
N2 Sn1 N4 87.40(8) . . ?
N3 Sn1 N4 61.55(8) . . ?
N1 Sn1 N4 125.94(9) . . ?

loop_
_geom_bond_atom_site_label_1
_geom_bond_atom_site_label_2
_geom_bond_distance
_geom_bond_site_symmetry_2
_geom_bond_publ_flag
C1 N1 1.485(4) . ?
C1 C3 1.515(5) . ?
C1 C2 1.526(5) . ?
C1 H1 1 . ?
C2 H2A 0.98 . ?
C2 H2B 0.98 . ?
C2 H2C 0.98 . ?
C3 H3A 0.98 . ?
C3 H3B 0.98 . ?
C3 H3C 0.98 . ?
C4 C5 1.379(4) . ?
C4 C9 1.388(4) . ?
C4 S1 1.786(3) . ?
C5 C6 1.388(5) . ?
C5 H5 0.95 . ?
C6 C7 1.383(5) . ?
C6 H6 0.95 . ?
C7 C8 1.364(5) . ?
C7 H7 0.95 . ?
C8 C9 1.382(5) . ?
C8 H8 0.95 . ?
C9 H9 0.95 . ?
C10 C11 1.398(4) . ?
C10 C15 1.399(4) . ?
C10 N2 1.435(3) . ?
C11 C12 1.394(4) . ?
C11 C16 1.512(4) . ?
C12 C13 1.381(4) . ?
C12 H12 0.95 . ?
C13 C14 1.382(4) . ?
C13 C17 1.513(4) . ?
C14 C15 1.396(4) . ?
C14 H14 0.95 . ?
C15 C18 1.507(4) . ?
C16 H16A 0.98 . ?
C16 H16B 0.98 . ?
C16 H16C 0.98 . ?
C17 H17A 0.98 . ?
C17 H17B 0.98 . ?
C17 H17C 0.98 . ?
C18 H18A 0.98 . ?
C18 H18B 0.98 . ?
C18 H18C 0.98 . ?
C19 N4 1.477(4) . ?
C19 C20 1.522(5) . ?
C19 C21 1.525(5) . ?
C19 H19 1 . ?
C20 H20A 0.98 . ?
C20 H20B 0.98 . ?
C20 H20C 0.98 . ?
C21 H21A 0.98 . ?
C21 H21B 0.98 . ?
C21 H21C 0.98 . ?
C22 C23 1.380(4) . ?
C22 C27 1.387(4) . ?
C22 S2 1.791(3) . ?
C23 C24 1.385(4) . ?
C23 H23 0.95 . ?
C24 C25 1.371(5) . ?
C24 H24 0.95 . ?
C25 C26 1.390(5) . ?
C25 H25 0.95 . ?
C26 C27 1.384(4) . ?
C26 H26 0.95 . ?
C27 H27 0.95 . ?
C28 C29 1.401(4) . ?
C28 C33 1.407(4) . ?
C28 N3 1.431(3) . ?
C29 C30 1.391(4) . ?
C29 C34 1.517(4) . ?
C30 C31 1.381(4) . ?
C30 H30 0.95 . ?
C31 C32 1.383(4) . ?
C31 C35 1.514(4) . ?
C32 C33 1.393(4) . ?
C32 H32 0.95 . ?
C33 C36 1.503(4) . ?
C34 H34A 0.98 . ?
C34 H34B 0.98 . ?
C34 H34C 0.98 . ?
C35 H35A 0.98 . ?
C35 H35B 0.98 . ?
C35 H35C 0.98 . ?
C36 H36A 0.98 . ?
C36 H36B 0.98 . ?
C36 H36C 0.98 . ?
C37 C42 1.373(5) . ?
C37 C38 1.376(5) . ?
C37 H37 0.95 . ?
C38 C39 1.370(5) . ?
C38 H38 0.95 . ?
C39 C40 1.370(4) . ?
C39 H39 0.95 . ?
C40 C41 1.369(4) . ?
C40 H40 0.95 . ?
C41 C42 1.362(5) . ?
C41 H41 0.95 . ?
C42 H42 0.95 . ?
N1 S1 1.553(2) . ?
N1 Sn1 2.342(2) . ?
N2 S1 1.576(2) . ?
N2 Sn1 2.229(2) . ?
N3 S2 1.576(2) . ?
N3 Sn1 2.240(2) . ?
N4 S2 1.558(2) . ?
N4 Sn1 2.347(2) . ?
O1 S1 1.444(2) . ?
O2 S2 1.443(2) . ?
